data_2104115
loop_
_publ_author_name
'Rychlewska, Urszula'
'War\.zajtis, Beata'
'Joachimiak, Roman'
'Paryzek, Zdzis\/law'

_publ_contact_author
;
Urszula Rychlewska
Faculty of Chemistry
Adam Mickiewicz University
Grunwaldzka 6
60-780 Pozna\'n
Poland
;
_publ_section_title
;
 Synthesis and structural characteristics of lithocholate triads:
 steroid-type channels occupied by spacer fragments
;
_journal_issue 3
_journal_name_full 'Acta Crystallographica Section B'
_journal_page_first 383
_journal_page_last 392
_journal_paper_doi 10.1107/S0108768108006514
_journal_volume 64
_journal_year 2008
_chemical_formula_sum 'C58 H86 O8'
_chemical_formula_weight 911.27
_chemical_name_systematic
;
bis(23-methoxycarbonyl-24-nor-5beta-cholan
-3alpha-yl)terephtalate
;
_space_group_IT_number 5
_symmetry_cell_setting monoclinic
_symmetry_space_group_name_Hall 'C 2y'
_symmetry_space_group_name_H-M 'C 1 2 1'
_atom_sites_solution_hydrogens geom
_atom_sites_solution_primary direct
_atom_sites_solution_secondary difmap
_audit_creation_method SHELXL-97
_cell_angle_alpha 90.00
_cell_angle_beta 106.28(3)
_cell_angle_gamma 90.00
_cell_formula_units_Z 2
_cell_length_a 31.731(6)
_cell_length_b 7.727(2)
_cell_length_c 11.017(2)
_cell_measurement_reflns_used 63
_cell_measurement_temperature 293(2)
_cell_measurement_theta_max 21.37
_cell_measurement_theta_min 16.03
_cell_volume 2592.9(10)
_computing_cell_refinement 'Kuma KM-4 software (Kuma Diffraction, 1995)'
_computing_data_collection 'Kuma KM-4 software (Kuma Diffraction, 1995)'
_computing_data_reduction 'Kuma KM-4 software (Kuma Diffraction, 1995)'
_computing_molecular_graphics
;
Simens Analytical X-Ray Instruments (1989)
Mercury (Bruno at al. 2002)
;
_computing_publication_material 'SHELXL-97 (Sheldrick, 1997)'
_computing_structure_refinement 'SHELXL-97 (Sheldrick, 1997)'
_computing_structure_solution 'SHELXS-86 (Sheldrick, 1990)'
_diffrn_ambient_temperature 293(2)
_diffrn_measured_fraction_theta_full 0.994
_diffrn_measured_fraction_theta_max 0.994
_diffrn_measurement_device_type 'KM-4 four circle diffractometer'
_diffrn_measurement_method \Q--2\Q
_diffrn_radiation_monochromator graphite
_diffrn_radiation_source 'fine-focus sealed tube'
_diffrn_radiation_type CuK\a
_diffrn_radiation_wavelength 1.54178
_diffrn_reflns_av_R_equivalents 0.1955
_diffrn_reflns_av_sigmaI/netI 0.2360
_diffrn_reflns_limit_h_max 36
_diffrn_reflns_limit_h_min -36
_diffrn_reflns_limit_k_max 9
_diffrn_reflns_limit_k_min -9
_diffrn_reflns_limit_l_max 13
_diffrn_reflns_limit_l_min 0
_diffrn_reflns_number 4425
_diffrn_reflns_theta_full 65.82
_diffrn_reflns_theta_max 65.82
_diffrn_reflns_theta_min 5.72
_diffrn_standards_interval_count 100
_diffrn_standards_number 2
_exptl_absorpt_coefficient_mu 0.594
_exptl_absorpt_correction_type none
_exptl_crystal_colour colourless
_exptl_crystal_density_diffrn 1.167
_exptl_crystal_density_method 'not measured'
_exptl_crystal_description needle
_exptl_crystal_F_000 996
_exptl_crystal_size_max 0.2
_exptl_crystal_size_mid 0.1
_exptl_crystal_size_min 0.1
_refine_diff_density_max 0.202
_refine_diff_density_min -0.143
_refine_ls_abs_structure_details 'Flack H D (1983), Acta Cryst. A39, 876-881'
_refine_ls_abs_structure_Flack 0(10)
_refine_ls_extinction_coef 0.00071(11)
_refine_ls_extinction_expression Fc^*^=kFc[1+0.001xFc^2^\l^3^/sin(2\q)]^-1/4^
_refine_ls_extinction_method SHELXL
_refine_ls_goodness_of_fit_ref 0.859
_refine_ls_hydrogen_treatment riding
_refine_ls_matrix_type full
_refine_ls_number_parameters 299
_refine_ls_number_reflns 2419
_refine_ls_number_restraints 1
_refine_ls_restrained_S_all 0.859
_refine_ls_R_factor_all 0.2717
_refine_ls_R_factor_gt 0.0459
_refine_ls_shift/su_max 0.000
_refine_ls_shift/su_mean 0.000
_refine_ls_structure_factor_coef Fsqd
_refine_ls_weighting_details 'calc w=1/[\s^2^(Fo^2^)+(0.0586P)^2^+0.0000P] where P=(Fo^2^+2Fc^2^)/3'
_refine_ls_weighting_scheme calc
_refine_ls_wR_factor_gt 0.0919
_refine_ls_wR_factor_ref 0.1372
_reflns_number_gt 715
_reflns_number_total 2419
_reflns_threshold_expression >2sigma(I)
_cod_data_source_file bk5073.cif
_cod_data_source_block 6
_cod_original_sg_symbol_H-M C2
_cod_database_code 2104115
_cod_database_fobs_code 2104115

loop_
_symmetry_equiv_pos_as_xyz
'x, y, z'
'-x, y, -z'
'x+1/2, y+1/2, z'
'-x+1/2, y+1/2, -z'

loop_
_atom_site_type_symbol
_atom_site_label
_atom_site_fract_x
_atom_site_fract_y
_atom_site_fract_z
_atom_site_U_iso_or_equiv
_atom_site_adp_type
_atom_site_calc_flag
_atom_site_refinement_flags
_atom_site_occupancy
C C1 0.1247(2) -0.2289(11) 0.0345(7) 0.063(3) Uani d . 1
H H1A 0.1017 -0.2194 -0.0433 0.075 Uiso d R 1
H H1B 0.1431 -0.3245 0.0268 0.075 Uiso d R 1
C C2 0.1033(3) -0.2701(10) 0.1412(7) 0.072(3) Uani d . 1
H H2A 0.1260 -0.2864 0.2188 0.087 Uiso d R 1
H H2B 0.0856 -0.3728 0.1244 0.087 Uiso d R 1
C C3 0.0739(2) -0.1225(13) 0.1525(7) 0.072(3) Uani d . 1
H H3 0.0491 -0.1176 0.0789 0.087 Uiso d R 1
C C4 0.0979(3) 0.0482(12) 0.1731(8) 0.073(3) Uani d . 1
H H4A 0.1187 0.0512 0.2553 0.088 Uiso d R 1
H H4B 0.0768 0.1383 0.1706 0.088 Uiso d R 1
C C5 0.1217(2) 0.0867(12) 0.0728(7) 0.062(2) Uani d . 1
H H5 0.0997 0.1012 -0.0066 0.074 Uiso d R 1
C C6 0.1452(3) 0.2604(12) 0.0990(8) 0.075(3) Uani d . 1
H H6A 0.1262 0.3486 0.1152 0.090 Uiso d R 1
H H6B 0.1544 0.2951 0.0267 0.090 Uiso d R 1
C C7 0.1876(3) 0.2477(11) 0.2137(7) 0.074(3) Uani d . 1
H H7A 0.1788 0.2221 0.2884 0.089 Uiso d R 1
H H7B 0.2040 0.3537 0.2272 0.089 Uiso d R 1
C C8 0.2177(3) 0.1015(11) 0.1955(8) 0.061(3) Uani d . 1
H H8 0.2278 0.1297 0.1236 0.073 Uiso d R 1
C C9 0.1922(2) -0.0709(12) 0.1687(7) 0.054(2) Uani d . 1
H H9 0.1815 -0.0923 0.2406 0.065 Uiso d R 1
C C10 0.1513(3) -0.0601(12) 0.0518(6) 0.053(2) Uani d . 1
C C11 0.2230(3) -0.2229(11) 0.1639(8) 0.075(3) Uani d . 1
H H11A 0.2325 -0.2072 0.0893 0.090 Uiso d R 1
H H11B 0.2070 -0.3296 0.1550 0.090 Uiso d R 1
C C12 0.2645(2) -0.2281(11) 0.2769(8) 0.074(3) Uani d . 1
H H12A 0.2835 -0.3184 0.2634 0.089 Uiso d R 1
H H12B 0.2554 -0.2573 0.3504 0.089 Uiso d R 1
C C13 0.2895(2) -0.0589(12) 0.2976(7) 0.058(2) Uani d . 1
C C14 0.2569(3) 0.0789(11) 0.3110(7) 0.057(2) Uani d . 1
H H14 0.2453 0.0446 0.3791 0.068 Uiso d R 1
C C15 0.2855(3) 0.2370(11) 0.3585(8) 0.081(3) Uani d . 1
H H15A 0.2717 0.3131 0.4046 0.097 Uiso d R 1
H H15B 0.2903 0.2981 0.2876 0.097 Uiso d R 1
C C16 0.3297(3) 0.1541(13) 0.4437(8) 0.085(3) Uani d . 1
H H16A 0.3331 0.1824 0.5307 0.102 Uiso d R 1
H H16B 0.3545 0.1972 0.4195 0.102 Uiso d R 1
C C17 0.3253(3) -0.0410(10) 0.4253(7) 0.062(2) Uani d . 1
H H17 0.3146 -0.0897 0.4912 0.075 Uiso d R 1
C C18 0.3086(2) -0.0227(10) 0.1883(6) 0.074(3) Uani d . 1
H H18A 0.3244 0.0846 0.2009 0.089 Uiso d R 1
H H18B 0.3281 -0.1153 0.1820 0.089 Uiso d R 1
H H18C 0.2850 -0.0166 0.1117 0.089 Uiso d R 1
C C19 0.1637(2) -0.0328(11) -0.0699(6) 0.076(3) Uani d . 1
H H19A 0.1812 0.0694 -0.0668 0.092 Uiso d R 1
H H19B 0.1802 -0.1324 -0.0817 0.092 Uiso d R 1
H H19C 0.1375 -0.0240 -0.1391 0.092 Uiso d R 1
C C20 0.3707(3) -0.1219(12) 0.4403(7) 0.071(3) Uani d . 1
H H20 0.3836 -0.0718 0.3795 0.085 Uiso d R 1
C C21 0.3670(3) -0.3160(13) 0.4184(9) 0.116(4) Uani d . 1
H H21A 0.3489 -0.3419 0.3348 0.139 Uiso d R 1
H H21B 0.3954 -0.3674 0.4307 0.139 Uiso d R 1
H H21C 0.3535 -0.3619 0.4795 0.139 Uiso d R 1
C C22 0.4015(3) -0.0883(13) 0.5720(7) 0.079(3) Uani d . 1
H H22A 0.3911 -0.1585 0.6295 0.095 Uiso d R 1
H H22B 0.4006 0.0307 0.5962 0.095 Uiso d R 1
C C23 0.4485(3) -0.1391(14) 0.5824(8) 0.104(3) Uani d . 1
H H23A 0.4580 -0.0749 0.5202 0.124 Uiso d R 1
H H23B 0.4496 -0.2601 0.5636 0.124 Uiso d R 1
C C24 0.4799(4) -0.1115(19) 0.7105(12) 0.118(5) Uani d . 1
C C25 0.5476(4) -0.094(3) 0.8394(12) 0.294(11) Uani d . 1
H H25C 0.5783 -0.0970 0.8444 0.353 Uiso d R 1
H H25B 0.5404 0.0178 0.8667 0.353 Uiso d R 1
H H25A 0.5411 -0.1817 0.8929 0.353 Uiso d R 1
C C1L 0.0173(3) -0.1362(13) 0.2566(8) 0.069(3) Uani d . 1
C C2L 0.0091(3) -0.1497(10) 0.3828(7) 0.055(2) Uani d . 1
C C7L 0.0423(2) -0.1538(12) 0.4911(7) 0.064(2) Uani d . 1
H H7L 0.0716 -0.1145 0.4988 0.077 Uiso d R 1
C C3L -0.0341(2) -0.1547(11) 0.3914(7) 0.078(3) Uani d . 1
H H3L -0.0559 -0.1276 0.3139 0.093 Uiso d R 1
O O5 0.05878(18) -0.1524(8) 0.2655(4) 0.0811(19) Uani d . 1
O O1 0.4700(3) -0.0817(13) 0.8018(7) 0.136(4) Uani d . 1
O O2 0.5204(2) -0.1156(13) 0.7072(6) 0.148(3) Uani d . 1
O O6 -0.01065(18) -0.1132(13) 0.1614(5) 0.131(3) Uani d . 1

loop_
_atom_site_aniso_label
_atom_site_aniso_U_11
_atom_site_aniso_U_22
_atom_site_aniso_U_33
_atom_site_aniso_U_12
_atom_site_aniso_U_13
_atom_site_aniso_U_23
C1 0.072(7) 0.069(6) 0.051(6) 0.001(6) 0.025(5) -0.006(5)
C2 0.075(6) 0.082(7) 0.065(6) -0.009(6) 0.028(5) -0.012(6)
C3 0.071(6) 0.097(8) 0.049(5) 0.006(7) 0.017(5) 0.000(6)
C4 0.073(6) 0.077(7) 0.075(6) 0.014(6) 0.028(5) 0.002(6)
C5 0.070(6) 0.075(7) 0.041(5) 0.018(6) 0.018(4) -0.002(5)
C6 0.087(7) 0.062(7) 0.085(6) 0.013(6) 0.038(5) 0.010(6)
C7 0.072(6) 0.056(6) 0.094(7) -0.007(6) 0.025(5) 0.003(5)
C8 0.078(7) 0.047(7) 0.063(6) 0.012(6) 0.030(5) 0.007(5)
C9 0.071(6) 0.041(6) 0.054(5) 0.001(5) 0.024(4) 0.007(5)
C10 0.070(6) 0.052(6) 0.042(5) 0.013(6) 0.023(4) 0.008(5)
C11 0.080(7) 0.051(6) 0.088(7) 0.013(6) 0.011(6) -0.013(5)
C12 0.066(7) 0.064(7) 0.086(7) 0.004(6) 0.010(6) 0.002(6)
C13 0.046(5) 0.071(7) 0.057(6) -0.013(6) 0.015(4) -0.007(5)
C14 0.064(6) 0.057(6) 0.054(5) -0.002(6) 0.025(5) -0.004(5)
C15 0.109(7) 0.049(6) 0.088(7) -0.002(6) 0.031(6) -0.004(5)
C16 0.085(7) 0.092(8) 0.075(7) 0.005(6) 0.016(6) -0.003(6)
C17 0.078(6) 0.047(6) 0.064(6) -0.005(6) 0.023(5) -0.001(5)
C18 0.089(7) 0.076(7) 0.066(5) 0.000(5) 0.033(5) 0.000(5)
C19 0.095(6) 0.084(7) 0.051(5) -0.002(6) 0.023(5) -0.004(5)
C20 0.071(6) 0.072(8) 0.063(6) 0.005(6) 0.009(4) -0.008(5)
C21 0.090(8) 0.090(8) 0.144(10) 0.030(7) -0.008(7) -0.032(8)
C22 0.084(6) 0.071(7) 0.075(6) 0.003(6) 0.010(5) -0.007(6)
C23 0.093(7) 0.116(10) 0.088(7) -0.009(8) 0.003(6) 0.003(8)
C24 0.069(8) 0.113(11) 0.140(12) -0.009(9) -0.023(9) -0.022(11)
C25 0.208(14) 0.251(19) 0.280(17) -0.043(16) -0.166(14) 0.084(18)
C1L 0.052(5) 0.104(8) 0.055(6) 0.004(6) 0.022(5) 0.002(6)
C2L 0.047(5) 0.068(6) 0.047(5) 0.002(5) 0.008(4) -0.001(5)
C7L 0.051(5) 0.083(7) 0.059(5) -0.016(5) 0.019(5) -0.006(6)
C3L 0.044(5) 0.123(8) 0.062(6) 0.003(5) 0.010(4) -0.006(7)
O5 0.074(4) 0.116(5) 0.060(4) 0.024(4) 0.030(3) 0.017(4)
O1 0.148(7) 0.141(7) 0.101(6) 0.001(6) 0.003(5) -0.029(6)
O2 0.073(4) 0.239(10) 0.114(6) 0.001(7) -0.002(4) 0.020(7)
O6 0.070(4) 0.262(10) 0.052(3) 0.018(6) 0.005(3) 0.017(6)

loop_
_atom_type_symbol
_atom_type_description
_atom_type_scat_dispersion_real
_atom_type_scat_dispersion_imag
_atom_type_scat_source
C C 0.0181 0.0000 'International Tables Vol C Tables 4.2.6.8 and 6.1.1.4'
H H 0.0000 0.0000 'International Tables Vol C Tables 4.2.6.8 and 6.1.1.4'
O O 0.0492 0.0000 'International Tables Vol C Tables 4.2.6.8 and 6.1.1.4'

loop_
_geom_angle_atom_site_label_1
_geom_angle_atom_site_label_2
_geom_angle_atom_site_label_3
_geom_angle_site_symmetry_1
_geom_angle_site_symmetry_3
_geom_angle
C10 C1 C2 . . 115.1(6)
C3 C2 C1 . . 108.8(7)
O5 C3 C2 . . 108.0(7)
O5 C3 C4 . . 106.3(7)
C2 C3 C4 . . 112.2(6)
C3 C4 C5 . . 113.0(7)
C6 C5 C10 . . 113.1(7)
C6 C5 C4 . . 110.4(7)
C10 C5 C4 . . 114.4(7)
C5 C6 C7 . . 111.2(7)
C8 C7 C6 . . 111.5(7)
C14 C8 C7 . . 111.7(7)
C14 C8 C9 . . 108.8(7)
C7 C8 C9 . . 110.5(6)
C11 C9 C8 . . 111.2(6)
C11 C9 C10 . . 113.8(7)
C8 C9 C10 . . 112.5(7)
C19 C10 C5 . . 110.8(7)
C19 C10 C1 . . 106.2(7)
C5 C10 C1 . . 108.0(6)
C19 C10 C9 . . 112.1(6)
C5 C10 C9 . . 108.7(6)
C1 C10 C9 . . 111.1(7)
C12 C11 C9 . . 113.6(7)
C13 C12 C11 . . 113.1(7)
C12 C13 C18 . . 110.4(7)
C12 C13 C14 . . 106.1(6)
C18 C13 C14 . . 112.5(7)
C12 C13 C17 . . 115.8(7)
C18 C13 C17 . . 110.5(6)
C14 C13 C17 . . 101.3(7)
C8 C14 C13 . . 114.7(7)
C8 C14 C15 . . 117.7(7)
C13 C14 C15 . . 103.7(7)
C14 C15 C16 . . 102.8(7)
C17 C16 C15 . . 106.8(7)
C16 C17 C20 . . 110.0(7)
C16 C17 C13 . . 103.0(7)
C20 C17 C13 . . 119.3(7)
C21 C20 C22 . . 108.6(8)
C21 C20 C17 . . 110.9(7)
C22 C20 C17 . . 111.3(7)
C23 C22 C20 . . 112.5(7)
C24 C23 C22 . . 114.5(9)
O1 C24 O2 . . 122.8(12)
O1 C24 C23 . . 125.3(12)
O2 C24 C23 . . 111.8(12)
O6 C1L O5 . . 125.1(7)
O6 C1L C2L . . 123.7(8)
O5 C1L C2L . . 111.2(7)
C7L C2L C3L . . 118.3(7)
C7L C2L C1L . . 122.0(8)
C3L C2L C1L . . 119.7(7)
C2L C7L C3L . 2_556 121.3(6)
C7L C3L C2L 2_556 . 120.3(6)
C1L O5 C3 . . 119.0(6)
C24 O2 C25 . . 106.2(10)

loop_
_geom_bond_atom_site_label_1
_geom_bond_atom_site_label_2
_geom_bond_site_symmetry_2
_geom_bond_distance
C1 C10 . 1.536(9)
C1 C2 . 1.546(9)
C2 C3 . 1.500(10)
C3 O5 . 1.472(8)
C3 C4 . 1.508(12)
C4 C5 . 1.533(9)
C5 C6 . 1.524(11)
C5 C10 . 1.530(9)
C6 C7 . 1.568(10)
C7 C8 . 1.528(9)
C8 C14 . 1.520(11)
C8 C9 . 1.543(10)
C9 C11 . 1.538(10)
C9 C10 . 1.555(8)
C10 C19 . 1.515(8)
C11 C12 . 1.538(10)
C12 C13 . 1.513(10)
C13 C18 . 1.518(9)
C13 C14 . 1.521(10)
C13 C17 . 1.547(9)
C14 C15 . 1.525(10)
C15 C16 . 1.586(10)
C16 C17 . 1.522(11)
C17 C20 . 1.535(9)
C20 C21 . 1.519(11)
C20 C22 . 1.527(9)
C22 C23 . 1.517(9)
C23 C24 . 1.497(12)
C24 O1 . 1.156(12)
C24 O2 . 1.296(11)
C25 O2 . 1.481(11)
C1L O6 . 1.182(8)
C1L O5 . 1.298(7)
C1L C2L . 1.489(9)
C2L C7L . 1.351(8)
C2L C3L . 1.400(8)
C7L C3L 2_556 1.390(9)
C3L C7L 2_556 1.390(9)

loop_
_geom_torsion_atom_site_label_1
_geom_torsion_atom_site_label_2
_geom_torsion_atom_site_label_3
_geom_torsion_atom_site_label_4
_geom_torsion_site_symmetry_4
_geom_torsion
C10 C1 C2 C3 . 57.6(9)
C1 C2 C3 O5 . -172.1(6)
C1 C2 C3 C4 . -55.4(8)
O5 C3 C4 C5 . 171.5(6)
C2 C3 C4 C5 . 53.8(9)
C3 C4 C5 C6 . -180.0(7)
C3 C4 C5 C10 . -51.1(10)
C10 C5 C6 C7 . -55.2(9)
C4 C5 C6 C7 . 74.4(8)
C5 C6 C7 C8 . 53.4(9)
C6 C7 C8 C14 . -175.3(7)
C6 C7 C8 C9 . -53.9(8)
C14 C8 C9 C11 . -51.1(8)
C7 C8 C9 C11 . -174.1(7)
C14 C8 C9 C10 . 179.8(6)
C7 C8 C9 C10 . 56.8(8)
C6 C5 C10 C19 . -67.5(9)
C4 C5 C10 C19 . 165.0(7)
C6 C5 C10 C1 . 176.6(7)
C4 C5 C10 C1 . 49.1(8)
C6 C5 C10 C9 . 56.0(9)
C4 C5 C10 C9 . -71.5(9)
C2 C1 C10 C19 . -172.4(7)
C2 C1 C10 C5 . -53.5(8)
C2 C1 C10 C9 . 65.5(8)
C11 C9 C10 C19 . -61.7(10)
C8 C9 C10 C19 . 66.1(9)
C11 C9 C10 C5 . 175.6(6)
C8 C9 C10 C5 . -56.7(9)
C11 C9 C10 C1 . 56.9(8)
C8 C9 C10 C1 . -175.3(6)
C8 C9 C11 C12 . 49.0(9)
C10 C9 C11 C12 . 177.3(7)
C9 C11 C12 C13 . -52.6(10)
C11 C12 C13 C18 . -66.7(9)
C11 C12 C13 C14 . 55.5(9)
C11 C12 C13 C17 . 166.9(7)
C7 C8 C14 C13 . -177.2(7)
C9 C8 C14 C13 . 60.4(9)
C7 C8 C14 C15 . -54.8(10)
C9 C8 C14 C15 . -177.1(6)
C12 C13 C14 C8 . -61.6(9)
C18 C13 C14 C8 . 59.2(9)
C17 C13 C14 C8 . 177.1(6)
C12 C13 C14 C15 . 168.6(7)
C18 C13 C14 C15 . -70.6(8)
C17 C13 C14 C15 . 47.4(8)
C8 C14 C15 C16 . -161.4(7)
C13 C14 C15 C16 . -33.5(8)
C14 C15 C16 C17 . 7.1(9)
C15 C16 C17 C20 . 149.5(6)
C15 C16 C17 C13 . 21.3(9)
C12 C13 C17 C16 . -156.1(7)
C18 C13 C17 C16 . 77.5(9)
C14 C13 C17 C16 . -41.9(8)
C12 C13 C17 C20 . 81.8(9)
C18 C13 C17 C20 . -44.6(11)
C14 C13 C17 C20 . -164.0(7)
C16 C17 C20 C21 . -178.3(7)
C13 C17 C20 C21 . -59.7(10)
C16 C17 C20 C22 . 60.7(9)
C13 C17 C20 C22 . 179.3(8)
C21 C20 C22 C23 . 67.6(10)
C17 C20 C22 C23 . -170.1(7)
C20 C22 C23 C24 . -179.0(10)
C22 C23 C24 O1 . 12(2)
C22 C23 C24 O2 . -164.2(10)
O6 C1L C2L C7L . -171.4(12)
O5 C1L C2L C7L . 8.5(13)
O6 C1L C2L C3L . 7.2(16)
O5 C1L C2L C3L . -173.0(8)
C3L C2L C7L C3L 2_556 -3.0(12)
C1L C2L C7L C3L 2_556 175.6(8)
C7L C2L C3L C7L 2_556 3.6(11)
C1L C2L C3L C7L 2_556 -175.0(9)
O6 C1L O5 C3 . 6.9(17)
C2L C1L O5 C3 . -173.0(7)
C2 C3 O5 C1L . -132.1(8)
C4 C3 O5 C1L . 107.3(9)
O1 C24 O2 C25 . 6(2)
C23 C24 O2 C25 . -177.9(11)
